data_9001796
loop_
_publ_author_name
'Palmer, D. C.'
'Dove, M. T.'
'Ibberson, R. M.'
'Powell, B. M.'

_publ_section_title
;
 Structural behavior, crystal chemistry and phase transitions in substituted
 leucites: High-resolution neutron powder diffraction studies
 Sample: Expt. no. 2830, T = 298 K, RbAlSi2O6
;
_journal_name_full 'American Mineralogist'
_journal_page_first 16
_journal_page_last 29
_journal_volume 82
_journal_year 1997
_chemical_formula_sum 'Al O6 Rb Si2'
_chemical_name_mineral Leucite
_space_group_IT_number 88
_symmetry_space_group_name_Hall '-I 4ad'
_symmetry_space_group_name_H-M 'I 41/a :2'
_cell_angle_alpha 90
_cell_angle_beta 90
_cell_angle_gamma 90
_cell_length_a 13.29180
_cell_length_b 13.29180
_cell_length_c 13.74118
_cell_formula_units_Z 16
_cell_volume 2427.681
_database_code_amcsd 0001852
_diffrn_ambient_temperature 298
_exptl_crystal_density_diffrn 2.896
_cod_original_sg_symbol_H-M 'I 41/a'
_cod_original_formula_sum 'Rb (Si2 Al) O6'
_cod_database_code 9001796

loop_
_space_group_symop_operation_xyz
x,y,z
1/2+x,1/2+y,1/2+z
3/4+y,1/4-x,1/4-z
1/4+y,3/4-x,3/4-z
3/4-y,1/4+x,1/4+z
1/4-y,3/4+x,3/4+z
1/2+x,y,1/2-z
+x,1/2+y,-z
1/2-x,-y,1/2+z
-x,1/2-y,+z
3/4-y,3/4+x,3/4-z
1/4-y,1/4+x,1/4-z
3/4+y,3/4-x,3/4+z
1/4+y,1/4-x,1/4+z
-x,-y,-z
1/2-x,1/2-y,1/2-z

loop_
_atom_site_aniso_label
_atom_site_aniso_U_11
_atom_site_aniso_U_22
_atom_site_aniso_U_33
_atom_site_aniso_U_12
_atom_site_aniso_U_13
_atom_site_aniso_U_23
Rb 0.04370 0.03344 0.06244 -0.00278 -0.00342 -0.00392
Si1 0.03964 0.02673 0.04648 0.00595 0.00684 -0.00684
Si2 0.04242 0.02469 0.04091 -0.01114 0.00102 0.00254
Si3 0.03356 0.02255 0.02292 -0.00278 0.00570 0.00063
Al1 0.03964 0.02673 0.04648 0.00595 0.00684 -0.00684
Al2 0.04242 0.02469 0.04091 -0.01114 0.00102 0.00254
Al3 0.03356 0.02255 0.02292 -0.00278 0.00570 0.00063
O1 0.03344 0.03381 0.02381 0.00671 -0.00063 0.00380
O2 0.02255 0.02558 0.03875 0.00064 0.00481 0.00266
O3 0.02065 0.03128 0.02685 0.00025 -0.00228 0.00621
O4 0.01482 0.01178 0.02495 -0.00494 0.00013 -0.00329
O5 0.00519 0.00646 0.01025 -0.00253 0.00507 0.00304
O6 0.00836 0.00962 0.00785 0.00114 0.00013 -0.00937

loop_
_atom_site_label
_atom_site_fract_x
_atom_site_fract_y
_atom_site_fract_z
_atom_site_occupancy
Rb 0.36540 0.36360 0.12210 1.00000
Si1 0.06430 0.39260 0.16560 0.66667
Si2 0.16840 0.60600 0.12830 0.66667
Si3 0.39110 0.64470 0.08640 0.66667
Al1 0.06430 0.39260 0.16560 0.33333
Al2 0.16840 0.60600 0.12830 0.33333
Al3 0.39110 0.64470 0.08640 0.33333
O1 0.13240 0.30540 0.10990 1.00000
O2 0.10390 0.50150 0.12650 1.00000
O3 0.13980 0.67290 0.22600 1.00000
O4 0.13170 0.67610 0.03380 1.00000
O5 0.28990 0.58080 0.12370 1.00000
O6 0.48220 0.61740 0.16380 1.00000

loop_
_cod_related_entry_id
_cod_related_entry_database
_cod_related_entry_code
1 AMCSD 0001852
